data_2226432
loop_
_publ_author_name
'Hussain, S. Tajammul'
'Bakar, Shahzad Abu'
'Mazhar, Mohammad'
'Zeller, Matthias'

_publ_section_title
;
 Chloridotris[\m~2~-2-(dimethylamino)ethanolato]-\m~3~-hydroxido-tri-\m~2~-trifluoroacetato-tetracopper(II)
 tetrahydrofuran solvate
;
_journal_coeditor_code FJ2302
_journal_issue 7
_journal_name_full 'Acta Crystallographica Section E'
_journal_page_first m814
_journal_page_last m815
_journal_paper_doi 10.1107/S1600536810022877
_journal_volume 66
_journal_year 2010
_chemical_formula_iupac '[Cu4 (C2 F3 O2)3 (C4 H10 N O)3 Cl (O H)], C4 H8 O'
_chemical_formula_moiety 'C18 H31 Cl Cu4 F9 N3 O10, C4 H8 O'
_chemical_formula_sum 'C22 H39 Cl Cu4 F9 N3 O11'
_chemical_formula_weight 982.21
_chemical_name_systematic
;
Chloridotris[\m~2~-2-(dimethylamino)ethanolato]-\m~3~-hydroxido-tri-\m~2~-
trifluoroacetato-tetracopper(II) tetrahydrofuran solvate
;
_space_group_IT_number 15
_symmetry_cell_setting monoclinic
_symmetry_space_group_name_Hall '-C 2yc'
_symmetry_space_group_name_H-M 'C 1 2/c 1'
_atom_sites_solution_hydrogens geom
_atom_sites_solution_primary direct
_atom_sites_solution_secondary difmap
_audit_creation_method SHELXL-97
_cell_angle_alpha 90.00
_cell_angle_beta 94.678(2)
_cell_angle_gamma 90.00
_cell_formula_units_Z 8
_cell_length_a 16.4353(14)
_cell_length_b 12.1893(12)
_cell_length_c 35.547(3)
_cell_measurement_reflns_used 1722
_cell_measurement_temperature 100(2)
_cell_measurement_theta_max 30.11
_cell_measurement_theta_min 2.43
_cell_volume 7097.6(11)
_computing_cell_refinement 'SAINT (Bruker, 2008)'
_computing_data_collection 'APEX2 (Bruker, 2008)'
_computing_data_reduction 'SAINT (Bruker, 2008)'
_computing_molecular_graphics '<i>Mercury</i> (Macrae <i>et al.</i>,  2008)'
_computing_publication_material 'SHELXTL  (Sheldrick, 2008) and <i>publCIF</i> (Westrip, 2010)'
_computing_structure_refinement 'SHELXTL (Sheldrick, 2008)'
_computing_structure_solution 'SHELXTL (Sheldrick, 2008)'
_diffrn_ambient_temperature 100(2)
_diffrn_measured_fraction_theta_full 0.972
_diffrn_measured_fraction_theta_max 0.864
_diffrn_measurement_device_type 'Bruker SMART APEX CCD diffractometer'
_diffrn_measurement_method '\w scans'
_diffrn_radiation_monochromator graphite
_diffrn_radiation_source 'fine-focus sealed tube'
_diffrn_radiation_type MoK\a
_diffrn_radiation_wavelength 0.71073
_diffrn_reflns_av_R_equivalents 0.0354
_diffrn_reflns_av_sigmaI/netI 0.0578
_diffrn_reflns_limit_h_max 22
_diffrn_reflns_limit_h_min -12
_diffrn_reflns_limit_k_max 17
_diffrn_reflns_limit_k_min -15
_diffrn_reflns_limit_l_max 50
_diffrn_reflns_limit_l_min -37
_diffrn_reflns_number 20465
_diffrn_reflns_theta_full 28.00
_diffrn_reflns_theta_max 31.58
_diffrn_reflns_theta_min 1.15
_diffrn_standards_number 0
_exptl_absorpt_coefficient_mu 2.542
_exptl_absorpt_correction_T_max 0.7463
_exptl_absorpt_correction_T_min 0.6725
_exptl_absorpt_correction_type multi-scan
_exptl_absorpt_process_details '(SADABS; Bruker, 2008)'
_exptl_crystal_colour blue
_exptl_crystal_density_diffrn 1.838
_exptl_crystal_density_method 'not measured'
_exptl_crystal_description block
_exptl_crystal_F_000 3952
_exptl_crystal_size_max 0.41
_exptl_crystal_size_mid 0.38
_exptl_crystal_size_min 0.28
_refine_diff_density_max 0.920
_refine_diff_density_min -0.687
_refine_ls_extinction_method none
_refine_ls_goodness_of_fit_ref 1.010
_refine_ls_hydrogen_treatment constr
_refine_ls_matrix_type full
_refine_ls_number_parameters 467
_refine_ls_number_reflns 10267
_refine_ls_number_restraints 15
_refine_ls_restrained_S_all 1.011
_refine_ls_R_factor_all 0.0683
_refine_ls_R_factor_gt 0.0429
_refine_ls_shift/su_max 0.001
_refine_ls_shift/su_mean 0.000
_refine_ls_structure_factor_coef Fsqd
_refine_ls_weighting_details 'calc w=1/[\s^2^(Fo^2^)+(0.0396P)^2^+12.2423P] where P=(Fo^2^+2Fc^2^)/3'
_refine_ls_weighting_scheme calc
_refine_ls_wR_factor_gt 0.0898
_refine_ls_wR_factor_ref 0.1026
_reflns_number_gt 7515
_reflns_number_total 10267
_reflns_threshold_expression I>2\s(I)
_cod_data_source_file fj2302.cif
_cod_data_source_block I
_cod_original_cell_volume 7097.7(11)
_cod_original_sg_symbol_H-M 'C 2/c'
_cod_database_code 2226432
_cod_database_fobs_code 2226432

loop_
_symmetry_equiv_pos_as_xyz
'x, y, z'
'-x, y, -z+1/2'
'x+1/2, y+1/2, z'
'-x+1/2, y+1/2, -z+1/2'
'-x, -y, -z'
'x, -y, z-1/2'
'-x+1/2, -y+1/2, -z'
'x+1/2, -y+1/2, z-1/2'

loop_
_atom_site_type_symbol
_atom_site_label
_atom_site_fract_x
_atom_site_fract_y
_atom_site_fract_z
_atom_site_U_iso_or_equiv
_atom_site_adp_type
_atom_site_calc_flag
_atom_site_refinement_flags
_atom_site_occupancy
_atom_site_disorder_assembly
_atom_site_disorder_group
C C1 0.3487(2) 0.6333(3) 0.27202(8) 0.0213(7) Uani d . 1 . .
H H1A 0.2955 0.6699 0.2659 0.026 Uiso calc R 1 . .
H H1B 0.3614 0.5884 0.2500 0.026 Uiso calc R 1 . .
C C2 0.41488(18) 0.7186(3) 0.28039(9) 0.0188(7) Uani d . 1 . .
H H2A 0.4693 0.6841 0.2796 0.023 Uiso calc R 1 . .
H H2B 0.4097 0.7771 0.2610 0.023 Uiso calc R 1 . .
C C3 0.3331(2) 0.8365(3) 0.31874(10) 0.0253(8) Uani d . 1 . .
H H3A 0.3358 0.8958 0.3003 0.038 Uiso calc R 1 . .
H H3B 0.3303 0.8679 0.3440 0.038 Uiso calc R 1 . .
H H3C 0.2843 0.7919 0.3123 0.038 Uiso calc R 1 . .
C C4 0.4799(2) 0.8341(3) 0.32982(10) 0.0240(7) Uani d . 1 . .
H H4A 0.4845 0.8938 0.3117 0.036 Uiso calc R 1 . .
H H4B 0.5289 0.7881 0.3305 0.036 Uiso calc R 1 . .
H H4C 0.4745 0.8649 0.3550 0.036 Uiso calc R 1 . .
C C5 0.16045(19) 0.6242(3) 0.37865(9) 0.0203(7) Uani d . 1 . .
H H5A 0.1270 0.6612 0.3580 0.024 Uiso calc R 1 . .
H H5B 0.1718 0.6772 0.3995 0.024 Uiso calc R 1 . .
C C6 0.11552(19) 0.5262(3) 0.39231(10) 0.0234(7) Uani d . 1 . .
H H6A 0.0666 0.5508 0.4045 0.028 Uiso calc R 1 . .
H H6B 0.0974 0.4787 0.3706 0.028 Uiso calc R 1 . .
C C7 0.1697(2) 0.5093(3) 0.45818(10) 0.0283(8) Uani d . 1 . .
H H7A 0.1147 0.5027 0.4668 0.042 Uiso calc R 1 . .
H H7B 0.1853 0.5868 0.4578 0.042 Uiso calc R 1 . .
H H7C 0.2085 0.4690 0.4754 0.042 Uiso calc R 1 . .
C C8 0.1435(2) 0.3471(3) 0.42013(11) 0.0274(8) Uani d . 1 . .
H H8A 0.0861 0.3437 0.4256 0.041 Uiso calc R 1 . .
H H8B 0.1769 0.3067 0.4396 0.041 Uiso calc R 1 . .
H H8C 0.1498 0.3141 0.3954 0.041 Uiso calc R 1 . .
C C9 0.24516(18) 0.2700(3) 0.31588(9) 0.0180(6) Uani d . 1 . .
H H9A 0.2240 0.2915 0.2901 0.022 Uiso calc R 1 . .
H H9B 0.2000 0.2358 0.3285 0.022 Uiso calc R 1 . .
C C10 0.31478(18) 0.1882(3) 0.31392(9) 0.0175(6) Uani d . 1 . .
H H10A 0.3235 0.1482 0.3381 0.021 Uiso calc R 1 . .
H H10B 0.3008 0.1341 0.2937 0.021 Uiso calc R 1 . .
C C11 0.3849(2) 0.2949(3) 0.26740(9) 0.0238(7) Uani d . 1 . .
H H11A 0.3777 0.2355 0.2489 0.036 Uiso calc R 1 . .
H H11B 0.4350 0.3355 0.2634 0.036 Uiso calc R 1 . .
H H11C 0.3380 0.3448 0.2644 0.036 Uiso calc R 1 . .
C C12 0.46108(19) 0.1720(3) 0.31080(10) 0.0237(7) Uani d . 1 . .
H H12A 0.4524 0.1108 0.2930 0.036 Uiso calc R 1 . .
H H12B 0.4661 0.1437 0.3367 0.036 Uiso calc R 1 . .
H H12C 0.5112 0.2110 0.3058 0.036 Uiso calc R 1 . .
C C13 0.37061(18) 0.7122(3) 0.42640(9) 0.0166(6) Uani d . 1 A .
C C14 0.3775(2) 0.8151(3) 0.45127(10) 0.0294(8) Uani d D 1 . .
C C15 0.36846(19) 0.2779(3) 0.42436(9) 0.0194(6) Uani d . 1 A .
C C16 0.3779(2) 0.1874(3) 0.45482(10) 0.0252(7) Uani d . 1 . .
C C17 0.55106(18) 0.4851(3) 0.34328(8) 0.0157(6) Uani d . 1 A .
C C18 0.6447(2) 0.4702(3) 0.34677(10) 0.0244(7) Uani d . 1 . .
C C19 0.5583(2) 0.3809(3) 0.44361(11) 0.0290(8) Uani d . 1 . .
H H19A 0.5641 0.3255 0.4236 0.035 Uiso calc R 1 . .
H H19B 0.5265 0.3485 0.4633 0.035 Uiso calc R 1 . .
C C20 0.6412(2) 0.4186(4) 0.46031(11) 0.0331(9) Uani d . 1 . .
H H20A 0.6634 0.3684 0.4805 0.040 Uiso calc R 1 . .
H H20B 0.6805 0.4245 0.4407 0.040 Uiso calc R 1 . .
C C21 0.6219(2) 0.5295(4) 0.47598(13) 0.0426(11) Uani d . 1 . .
H H21A 0.6701 0.5785 0.4767 0.051 Uiso calc R 1 . .
H H21B 0.6036 0.5231 0.5017 0.051 Uiso calc R 1 . .
C C22 0.5532(2) 0.5721(3) 0.44827(11) 0.0330(9) Uani d . 1 . .
H H22A 0.5109 0.6091 0.4620 0.040 Uiso calc R 1 . .
H H22B 0.5747 0.6252 0.4305 0.040 Uiso calc R 1 . .
Cl Cl1 0.13236(5) 0.50928(7) 0.27516(2) 0.02051(16) Uani d . 1 . .
Cu Cu1 0.23798(2) 0.50916(3) 0.317137(10) 0.01044(8) Uani d . 1 . .
Cu Cu2 0.39464(2) 0.63387(3) 0.350823(10) 0.01304(8) Uani d . 1 A .
Cu Cu3 0.28392(2) 0.48008(3) 0.401847(10) 0.01366(9) Uani d . 1 A .
Cu Cu4 0.39472(2) 0.37149(3) 0.343178(10) 0.01343(8) Uani d . 1 A .
F F1 0.38789(19) 0.2286(2) 0.48959(7) 0.0616(8) Uani d . 1 . .
F F2 0.44062(16) 0.1223(2) 0.45106(7) 0.0499(7) Uani d . 1 . .
F F3 0.31145(16) 0.1262(2) 0.45306(9) 0.0618(8) Uani d . 1 . .
F F4 0.45195(17) 0.8352(4) 0.46438(13) 0.0738(15) Uani d PD 0.894(5) A 1
F F5 0.3505(3) 0.9028(2) 0.43088(9) 0.0678(12) Uani d PD 0.894(5) A 1
F F6 0.3305(2) 0.8121(3) 0.47923(9) 0.0526(10) Uani d PD 0.894(5) A 1
F F4B 0.418(2) 0.8966(17) 0.4377(8) 0.0526(10) Uani d PD 0.106(5) A 2
F F5B 0.3162(13) 0.855(3) 0.4664(11) 0.0738(15) Uani d PD 0.106(5) A 2
F F6B 0.420(2) 0.788(2) 0.4834(6) 0.0678(12) Uani d PD 0.106(5) A 2
F F7 0.68329(13) 0.5493(2) 0.36747(8) 0.0452(7) Uani d . 1 . .
F F8 0.67280(13) 0.4751(2) 0.31263(7) 0.0474(7) Uani d . 1 . .
F F9 0.66948(11) 0.37600(18) 0.36251(6) 0.0329(5) Uani d . 1 . .
N N1 0.40701(15) 0.7666(2) 0.31829(7) 0.0158(5) Uani d . 1 . .
N N2 0.17040(16) 0.4632(2) 0.41990(7) 0.0195(6) Uani d . 1 . .
N N3 0.39102(15) 0.2481(2) 0.30606(7) 0.0163(5) Uani d . 1 . .
O O1 0.34445(12) 0.56503(18) 0.30425(6) 0.0159(4) Uani d . 1 . .
O O2 0.23492(12) 0.58621(18) 0.36547(6) 0.0155(4) Uani d . 1 . .
O O3 0.27429(12) 0.36447(17) 0.33646(6) 0.0141(4) Uani d . 1 . .
O O4 0.40721(13) 0.72338(18) 0.39660(6) 0.0187(5) Uani d . 1 . .
O O5 0.33254(13) 0.6340(2) 0.43810(6) 0.0211(5) Uani d . 1 . .
O O6 0.32578(13) 0.35798(19) 0.43373(6) 0.0192(5) Uani d . 1 . .
O O7 0.40130(13) 0.25998(19) 0.39509(6) 0.0189(5) Uani d . 1 . .
O O8 0.51284(12) 0.39551(19) 0.34027(6) 0.0196(5) Uani d . 1 . .
O O9 0.52741(13) 0.58004(19) 0.34305(7) 0.0213(5) Uani d . 1 . .
O O10 0.38614(12) 0.49500(16) 0.37767(6) 0.0122(4) Uani d . 1 . .
H H10 0.4325 0.4905 0.3976 0.018 Uiso d R 1 A .
O O11 0.51928(15) 0.4780(2) 0.42819(8) 0.0318(6) Uani d . 1 . .

loop_
_atom_site_aniso_label
_atom_site_aniso_U_11
_atom_site_aniso_U_22
_atom_site_aniso_U_33
_atom_site_aniso_U_12
_atom_site_aniso_U_13
_atom_site_aniso_U_23
C1 0.0238(17) 0.0301(18) 0.0103(14) -0.0031(14) 0.0035(12) 0.0015(13)
C2 0.0169(15) 0.0227(17) 0.0180(15) 0.0011(12) 0.0087(12) 0.0044(13)
C3 0.0224(17) 0.0220(18) 0.0321(19) 0.0076(14) 0.0060(14) 0.0069(15)
C4 0.0229(17) 0.0194(17) 0.0296(18) -0.0061(13) 0.0021(14) 0.0040(14)
C5 0.0201(16) 0.0214(17) 0.0199(15) 0.0065(13) 0.0046(12) 0.0013(13)
C6 0.0168(15) 0.0282(19) 0.0250(17) 0.0009(13) 0.0007(13) -0.0003(14)
C7 0.0271(17) 0.040(2) 0.0189(17) -0.0023(16) 0.0088(14) -0.0038(15)
C8 0.0244(18) 0.028(2) 0.0312(19) -0.0064(14) 0.0074(15) 0.0034(15)
C9 0.0167(15) 0.0161(15) 0.0212(16) -0.0021(12) 0.0008(12) -0.0019(13)
C10 0.0178(15) 0.0175(16) 0.0171(15) -0.0017(12) 0.0009(12) -0.0018(12)
C11 0.0274(18) 0.0251(18) 0.0197(16) -0.0027(14) 0.0075(14) -0.0045(14)
C12 0.0168(16) 0.0243(18) 0.0297(18) 0.0062(13) 0.0010(13) -0.0089(15)
C13 0.0161(15) 0.0173(15) 0.0156(15) 0.0034(12) -0.0033(12) -0.0047(12)
C14 0.036(2) 0.0260(19) 0.0273(19) -0.0043(16) 0.0099(16) -0.0086(16)
C15 0.0195(16) 0.0184(16) 0.0197(16) -0.0030(13) -0.0031(12) 0.0024(13)
C16 0.035(2) 0.0217(18) 0.0199(17) 0.0028(15) 0.0053(14) 0.0050(14)
C17 0.0125(13) 0.0211(16) 0.0139(14) 0.0018(12) 0.0036(11) 0.0025(12)
C18 0.0166(15) 0.0246(18) 0.0324(19) 0.0038(13) 0.0054(14) 0.0113(15)
C19 0.0284(19) 0.029(2) 0.0283(19) 0.0025(15) -0.0032(15) 0.0047(16)
C20 0.0233(18) 0.048(3) 0.0270(19) 0.0037(17) -0.0060(15) 0.0058(18)
C21 0.032(2) 0.049(3) 0.044(3) -0.0038(19) -0.0155(19) -0.007(2)
C22 0.029(2) 0.030(2) 0.037(2) 0.0000(16) -0.0118(16) -0.0089(17)
Cl1 0.0180(3) 0.0238(4) 0.0185(4) 0.0001(3) -0.0054(3) 0.0021(3)
Cu1 0.01002(16) 0.01276(18) 0.00839(16) -0.00009(13) -0.00024(12) 0.00033(13)
Cu2 0.01405(18) 0.01354(18) 0.01150(17) -0.00088(14) 0.00094(13) 0.00082(14)
Cu3 0.01306(17) 0.01724(19) 0.01080(17) 0.00010(14) 0.00167(13) 0.00157(14)
Cu4 0.01185(18) 0.01471(18) 0.01367(17) 0.00029(14) 0.00071(13) -0.00261(14)
F1 0.115(2) 0.0484(17) 0.0214(13) 0.0182(16) 0.0036(13) 0.0092(12)
F2 0.0589(17) 0.0486(16) 0.0429(15) 0.0237(13) 0.0085(12) 0.0191(13)
F3 0.0555(17) 0.0442(17) 0.086(2) -0.0120(13) 0.0071(15) 0.0327(16)
F4 0.0287(16) 0.099(3) 0.093(3) -0.0140(17) 0.0005(16) -0.075(3)
F5 0.121(4) 0.0276(16) 0.056(2) 0.0143(18) 0.012(2) -0.0113(15)
F6 0.061(2) 0.056(2) 0.0442(19) -0.0053(16) 0.0264(16) -0.0278(16)
F4B 0.061(2) 0.056(2) 0.0442(19) -0.0053(16) 0.0264(16) -0.0278(16)
F5B 0.0287(16) 0.099(3) 0.093(3) -0.0140(17) 0.0005(16) -0.075(3)
F6B 0.121(4) 0.0276(16) 0.056(2) 0.0143(18) 0.012(2) -0.0113(15)
F7 0.0210(11) 0.0334(13) 0.0787(19) -0.0063(10) -0.0113(11) 0.0017(13)
F8 0.0272(12) 0.075(2) 0.0427(15) 0.0169(12) 0.0203(10) 0.0258(13)
F9 0.0180(10) 0.0303(12) 0.0505(14) 0.0051(8) 0.0039(9) 0.0172(11)
N1 0.0137(12) 0.0168(13) 0.0173(13) 0.0012(10) 0.0034(10) 0.0015(10)
N2 0.0181(13) 0.0260(15) 0.0148(13) -0.0005(11) 0.0039(10) 0.0009(11)
N3 0.0154(12) 0.0155(13) 0.0180(13) 0.0011(10) 0.0011(10) -0.0029(11)
O1 0.0160(11) 0.0204(11) 0.0114(10) -0.0034(9) 0.0026(8) 0.0016(9)
O2 0.0151(10) 0.0186(11) 0.0128(10) 0.0018(9) 0.0018(8) 0.0002(9)
O3 0.0128(10) 0.0139(10) 0.0153(10) 0.0000(8) -0.0006(8) -0.0019(8)
O4 0.0204(11) 0.0191(12) 0.0168(11) -0.0024(9) 0.0022(9) -0.0016(9)
O5 0.0227(12) 0.0260(13) 0.0147(11) -0.0046(10) 0.0018(9) -0.0039(10)
O6 0.0211(12) 0.0200(12) 0.0165(11) 0.0013(9) 0.0021(9) 0.0037(9)
O7 0.0222(11) 0.0179(11) 0.0167(11) 0.0023(9) 0.0020(9) 0.0009(9)
O8 0.0138(11) 0.0213(12) 0.0242(12) 0.0000(9) 0.0048(9) -0.0032(10)
O9 0.0155(11) 0.0201(12) 0.0285(13) 0.0027(9) 0.0030(9) 0.0045(10)
O10 0.0122(9) 0.0135(10) 0.0109(9) -0.0005(8) 0.0002(7) -0.0007(8)
O11 0.0296(14) 0.0249(14) 0.0373(15) 0.0007(11) -0.0193(11) -0.0005(12)

loop_
_atom_type_symbol
_atom_type_description
_atom_type_scat_dispersion_real
_atom_type_scat_dispersion_imag
_atom_type_scat_source
C C 0.0033 0.0016 'International Tables Vol C Tables 4.2.6.8 and 6.1.1.4'
H H 0.0000 0.0000 'International Tables Vol C Tables 4.2.6.8 and 6.1.1.4'
N N 0.0061 0.0033 'International Tables Vol C Tables 4.2.6.8 and 6.1.1.4'
O O 0.0106 0.0060 'International Tables Vol C Tables 4.2.6.8 and 6.1.1.4'
F F 0.0171 0.0103 'International Tables Vol C Tables 4.2.6.8 and 6.1.1.4'
Cl Cl 0.1484 0.1585 'International Tables Vol C Tables 4.2.6.8 and 6.1.1.4'
Cu Cu 0.3201 1.2651 'International Tables Vol C Tables 4.2.6.8 and 6.1.1.4'

loop_
_geom_angle_atom_site_label_1
_geom_angle_atom_site_label_2
_geom_angle_atom_site_label_3
_geom_angle_site_symmetry_1
_geom_angle_site_symmetry_3
_geom_angle
_geom_angle_publ_flag
O1 C1 C2 . . 109.0(2) ?
O1 C1 H1A . . 109.9 ?
C2 C1 H1A . . 109.9 ?
O1 C1 H1B . . 109.9 ?
C2 C1 H1B . . 109.9 ?
H1A C1 H1B . . 108.3 ?
N1 C2 C1 . . 109.5(2) ?
N1 C2 H2A . . 109.8 ?
C1 C2 H2A . . 109.8 ?
N1 C2 H2B . . 109.8 ?
C1 C2 H2B . . 109.8 ?
H2A C2 H2B . . 108.2 ?
N1 C3 H3A . . 109.5 ?
N1 C3 H3B . . 109.5 ?
H3A C3 H3B . . 109.5 ?
N1 C3 H3C . . 109.5 ?
H3A C3 H3C . . 109.5 ?
H3B C3 H3C . . 109.5 ?
N1 C4 H4A . . 109.5 ?
N1 C4 H4B . . 109.5 ?
H4A C4 H4B . . 109.5 ?
N1 C4 H4C . . 109.5 ?
H4A C4 H4C . . 109.5 ?
H4B C4 H4C . . 109.5 ?
O2 C5 C6 . . 107.8(3) ?
O2 C5 H5A . . 110.1 ?
C6 C5 H5A . . 110.1 ?
O2 C5 H5B . . 110.1 ?
C6 C5 H5B . . 110.1 ?
H5A C5 H5B . . 108.5 ?
N2 C6 C5 . . 109.6(3) ?
N2 C6 H6A . . 109.8 ?
C5 C6 H6A . . 109.8 ?
N2 C6 H6B . . 109.8 ?
C5 C6 H6B . . 109.8 ?
H6A C6 H6B . . 108.2 ?
N2 C7 H7A . . 109.5 ?
N2 C7 H7B . . 109.5 ?
H7A C7 H7B . . 109.5 ?
N2 C7 H7C . . 109.5 ?
H7A C7 H7C . . 109.5 ?
H7B C7 H7C . . 109.5 ?
N2 C8 H8A . . 109.5 ?
N2 C8 H8B . . 109.5 ?
H8A C8 H8B . . 109.5 ?
N2 C8 H8C . . 109.5 ?
H8A C8 H8C . . 109.5 ?
H8B C8 H8C . . 109.5 ?
O3 C9 C10 . . 109.3(2) ?
O3 C9 H9A . . 109.8 ?
C10 C9 H9A . . 109.8 ?
O3 C9 H9B . . 109.8 ?
C10 C9 H9B . . 109.8 ?
H9A C9 H9B . . 108.3 ?
N3 C10 C9 . . 109.5(3) ?
N3 C10 H10A . . 109.8 ?
C9 C10 H10A . . 109.8 ?
N3 C10 H10B . . 109.8 ?
C9 C10 H10B . . 109.8 ?
H10A C10 H10B . . 108.2 ?
N3 C11 H11A . . 109.5 ?
N3 C11 H11B . . 109.5 ?
H11A C11 H11B . . 109.5 ?
N3 C11 H11C . . 109.5 ?
H11A C11 H11C . . 109.5 ?
H11B C11 H11C . . 109.5 ?
N3 C12 H12A . . 109.5 ?
N3 C12 H12B . . 109.5 ?
H12A C12 H12B . . 109.5 ?
N3 C12 H12C . . 109.5 ?
H12A C12 H12C . . 109.5 ?
H12B C12 H12C . . 109.5 ?
O5 C13 O4 . . 130.9(3) ?
O5 C13 C14 . . 117.0(3) ?
O4 C13 C14 . . 112.1(3) ?
F4 C14 F6 . . 109.3(4) ?
F5B C14 F4B . . 108(2) ?
F5B C14 F6B . . 96(2) ?
F4B C14 F6B . . 105(2) ?
F4 C14 F5 . . 107.6(4) ?
F6 C14 F5 . . 104.0(3) ?
F4 C14 C13 . . 112.7(3) ?
F6 C14 C13 . . 113.2(3) ?
F4B C14 C13 . . 115.1(10) ?
F6B C14 C13 . . 107.4(12) ?
F5 C14 C13 . . 109.4(3) ?
O7 C15 O6 . . 130.7(3) ?
O7 C15 C16 . . 116.1(3) ?
O6 C15 C16 . . 113.2(3) ?
F2 C16 F3 . . 107.9(3) ?
F2 C16 F1 . . 106.5(3) ?
F3 C16 F1 . . 107.2(3) ?
F2 C16 C15 . . 113.2(3) ?
F3 C16 C15 . . 109.6(3) ?
F1 C16 C15 . . 112.2(3) ?
O9 C17 O8 . . 131.7(3) ?
O9 C17 C18 . . 115.2(3) ?
O8 C17 C18 . . 113.1(3) ?
F9 C18 F8 . . 107.8(3) ?
F9 C18 F7 . . 106.0(3) ?
F8 C18 F7 . . 106.5(3) ?
F9 C18 C17 . . 113.9(3) ?
F8 C18 C17 . . 109.7(3) ?
F7 C18 C17 . . 112.5(3) ?
O11 C19 C20 . . 105.1(3) ?
O11 C19 H19A . . 110.7 ?
C20 C19 H19A . . 110.7 ?
O11 C19 H19B . . 110.7 ?
C20 C19 H19B . . 110.7 ?
H19A C19 H19B . . 108.8 ?
C21 C20 C19 . . 102.0(3) ?
C21 C20 H20A . . 111.4 ?
C19 C20 H20A . . 111.4 ?
C21 C20 H20B . . 111.4 ?
C19 C20 H20B . . 111.4 ?
H20A C20 H20B . . 109.2 ?
C20 C21 C22 . . 103.5(3) ?
C20 C21 H21A . . 111.1 ?
C22 C21 H21A . . 111.1 ?
C20 C21 H21B . . 111.1 ?
C22 C21 H21B . . 111.1 ?
H21A C21 H21B . . 109.0 ?
O11 C22 C21 . . 106.5(3) ?
O11 C22 H22A . . 110.4 ?
C21 C22 H22A . . 110.4 ?
O11 C22 H22B . . 110.4 ?
C21 C22 H22B . . 110.4 ?
H22A C22 H22B . . 108.6 ?
O2 Cu1 O1 . . 97.18(9) ?
O2 Cu1 O3 . . 98.75(9) ?
O1 Cu1 O3 . . 98.13(9) ?
O2 Cu1 Cl1 . . 121.31(6) ?
O1 Cu1 Cl1 . . 120.73(7) ?
O3 Cu1 Cl1 . . 116.00(6) ?
O10 Cu2 O4 . . 94.81(9) ?
O10 Cu2 O1 . . 89.98(9) ?
O4 Cu2 O1 . . 160.49(9) ?
O10 Cu2 N1 . . 173.56(9) ?
O4 Cu2 N1 . . 91.20(10) ?
O1 Cu2 N1 . . 85.10(10) ?
O10 Cu2 O9 . . 85.32(8) ?
O4 Cu2 O9 . . 102.75(9) ?
O1 Cu2 O9 . . 96.48(8) ?
N1 Cu2 O9 . . 91.08(9) ?
O2 Cu3 O10 . . 88.29(8) ?
O2 Cu3 O6 . . 172.03(9) ?
O10 Cu3 O6 . . 92.93(9) ?
O2 Cu3 N2 . . 86.38(10) ?
O10 Cu3 N2 . . 172.39(10) ?
O6 Cu3 N2 . . 91.62(10) ?
O2 Cu3 O5 . . 86.47(9) ?
O10 Cu3 O5 . . 84.38(8) ?
O6 Cu3 O5 . . 101.48(9) ?
N2 Cu3 O5 . . 100.69(10) ?
O10 Cu4 O8 . . 92.30(9) ?
O10 Cu4 O3 . . 89.22(8) ?
O8 Cu4 O3 . . 168.40(9) ?
O10 Cu4 N3 . . 173.88(9) ?
O8 Cu4 N3 . . 93.10(10) ?
O3 Cu4 N3 . . 84.91(9) ?
O10 Cu4 O7 . . 87.29(8) ?
O8 Cu4 O7 . . 98.53(9) ?
O3 Cu4 O7 . . 93.03(8) ?
N3 Cu4 O7 . . 94.73(9) ?
C4 N1 C2 . . 110.0(2) ?
C4 N1 C3 . . 108.8(3) ?
C2 N1 C3 . . 111.6(2) ?
C4 N1 Cu2 . . 113.88(19) ?
C2 N1 Cu2 . . 103.03(19) ?
C3 N1 Cu2 . . 109.54(19) ?
C7 N2 C8 . . 109.5(3) ?
C7 N2 C6 . . 111.2(3) ?
C8 N2 C6 . . 109.3(3) ?
C7 N2 Cu3 . . 109.3(2) ?
C8 N2 Cu3 . . 112.3(2) ?
C6 N2 Cu3 . . 105.17(19) ?
C12 N3 C11 . . 109.9(2) ?
C12 N3 C10 . . 109.2(3) ?
C11 N3 C10 . . 111.5(2) ?
C12 N3 Cu4 . . 114.56(19) ?
C11 N3 Cu4 . . 108.6(2) ?
C10 N3 Cu4 . . 103.00(18) ?
C1 O1 Cu1 . . 119.59(18) ?
C1 O1 Cu2 . . 112.44(19) ?
Cu1 O1 Cu2 . . 105.70(9) ?
C5 O2 Cu3 . . 108.43(17) ?
C5 O2 Cu1 . . 121.87(18) ?
Cu3 O2 Cu1 . . 102.93(10) ?
C9 O3 Cu1 . . 117.73(17) ?
C9 O3 Cu4 . . 112.83(17) ?
Cu1 O3 Cu4 . . 106.00(10) ?
C13 O4 Cu2 . . 127.6(2) ?
C13 O5 Cu3 . . 125.9(2) ?
C15 O6 Cu3 . . 127.6(2) ?
C15 O7 Cu4 . . 125.6(2) ?
C17 O8 Cu4 . . 127.6(2) ?
C17 O9 Cu2 . . 124.8(2) ?
Cu2 O10 Cu4 . . 110.45(10) ?
Cu2 O10 Cu3 . . 113.15(10) ?
Cu4 O10 Cu3 . . 108.20(9) ?
Cu2 O10 H10 . . 108.2 ?
Cu4 O10 H10 . . 108.3 ?
Cu3 O10 H10 . . 108.4 ?
C19 O11 C22 . . 109.0(3) ?

loop_
_geom_bond_atom_site_label_1
_geom_bond_atom_site_label_2
_geom_bond_site_symmetry_2
_geom_bond_distance
_geom_bond_publ_flag
C1 O1 . 1.422(4) ?
C1 C2 . 1.516(5) ?
C1 H1A . 0.9900 ?
C1 H1B . 0.9900 ?
C2 N1 . 1.484(4) ?
C2 H2A . 0.9900 ?
C2 H2B . 0.9900 ?
C3 N1 . 1.485(4) ?
C3 H3A . 0.9800 ?
C3 H3B . 0.9800 ?
C3 H3C . 0.9800 ?
C4 N1 . 1.484(4) ?
C4 H4A . 0.9800 ?
C4 H4B . 0.9800 ?
C4 H4C . 0.9800 ?
C5 O2 . 1.423(3) ?
C5 C6 . 1.505(5) ?
C5 H5A . 0.9900 ?
C5 H5B . 0.9900 ?
C6 N2 . 1.490(4) ?
C6 H6A . 0.9900 ?
C6 H6B . 0.9900 ?
C7 N2 . 1.473(4) ?
C7 H7A . 0.9800 ?
C7 H7B . 0.9800 ?
C7 H7C . 0.9800 ?
C8 N2 . 1.483(4) ?
C8 H8A . 0.9800 ?
C8 H8B . 0.9800 ?
C8 H8C . 0.9800 ?
C9 O3 . 1.426(4) ?
C9 C10 . 1.523(4) ?
C9 H9A . 0.9900 ?
C9 H9B . 0.9900 ?
C10 N3 . 1.496(4) ?
C10 H10A . 0.9900 ?
C10 H10B . 0.9900 ?
C11 N3 . 1.484(4) ?
C11 H11A . 0.9800 ?
C11 H11B . 0.9800 ?
C11 H11C . 0.9800 ?
C12 N3 . 1.478(4) ?
C12 H12A . 0.9800 ?
C12 H12B . 0.9800 ?
C12 H12C . 0.9800 ?
C13 O5 . 1.231(4) ?
C13 O4 . 1.267(4) ?
C13 C14 . 1.533(5) ?
C14 F5B . 1.278(15) ?
C14 F4 . 1.296(4) ?
C14 F6 . 1.308(4) ?
C14 F4B . 1.310(14) ?
C14 F6B . 1.333(15) ?
C14 F5 . 1.346(5) ?
C15 O7 . 1.230(4) ?
C15 O6 . 1.263(4) ?
C15 C16 . 1.545(5) ?
C16 F2 . 1.316(4) ?
C16 F3 . 1.319(4) ?
C16 F1 . 1.332(4) ?
C17 O9 . 1.221(4) ?
C17 O8 . 1.260(4) ?
C17 C18 . 1.545(4) ?
C18 F9 . 1.326(4) ?
C18 F8 . 1.334(4) ?
C18 F7 . 1.340(4) ?
C19 O11 . 1.434(4) ?
C19 C20 . 1.512(5) ?
C19 H19A . 0.9900 ?
C19 H19B . 0.9900 ?
C20 C21 . 1.506(6) ?
C20 H20A . 0.9900 ?
C20 H20B . 0.9900 ?
C21 C22 . 1.528(5) ?
C21 H21A . 0.9900 ?
C21 H21B . 0.9900 ?
C22 O11 . 1.439(4) ?
C22 H22A . 0.9900 ?
C22 H22B . 0.9900 ?
Cl1 Cu1 . 2.1948(8) ?
Cu1 O2 . 1.962(2) ?
Cu1 O1 . 1.966(2) ?
Cu1 O3 . 1.968(2) ?
Cu2 O10 . 1.954(2) ?
Cu2 O4 . 1.956(2) ?
Cu2 O1 . 1.975(2) ?
Cu2 N1 . 2.009(3) ?
Cu2 O9 . 2.317(2) ?
Cu3 O2 . 1.956(2) ?
Cu3 O10 . 1.957(2) ?
Cu3 O6 . 1.961(2) ?
Cu3 N2 . 2.032(3) ?
Cu3 O5 . 2.377(2) ?
Cu4 O10 . 1.954(2) ?
Cu4 O8 . 1.974(2) ?
Cu4 O3 . 1.976(2) ?
Cu4 N3 . 1.998(3) ?
Cu4 O7 . 2.287(2) ?
O10 H10 . 0.9990 ?

loop_
_geom_hbond_atom_site_label_D
_geom_hbond_atom_site_label_H
_geom_hbond_atom_site_label_A
_geom_hbond_site_symmetry_A
_geom_hbond_distance_DH
_geom_hbond_distance_HA
_geom_hbond_distance_DA
_geom_hbond_angle_DHA
O10 H10 O11 . 1.00 1.73 2.723(3) 174

loop_
_geom_torsion_atom_site_label_1
_geom_torsion_atom_site_label_2
_geom_torsion_atom_site_label_3
_geom_torsion_atom_site_label_4
_geom_torsion_site_symmetry_1
_geom_torsion_site_symmetry_2
_geom_torsion_site_symmetry_3
_geom_torsion_site_symmetry_4
_geom_torsion
_geom_torsion_publ_flag
O1 C1 C2 N1 . . . . -45.7(3) ?
O2 C5 C6 N2 . . . . 52.7(3) ?
O3 C9 C10 N3 . . . . -42.2(3) ?
O5 C13 C14 F5B . . . . -46(3) ?
O4 C13 C14 F5B . . . . 135(3) ?
O5 C13 C14 F4 . . . . 114.5(4) ?
O4 C13 C14 F4 . . . . -64.8(5) ?
O5 C13 C14 F6 . . . . -10.3(5) ?
O4 C13 C14 F6 . . . . 170.4(3) ?
O5 C13 C14 F4B . . . . -179.5(19) ?
O4 C13 C14 F4B . . . . 1.2(19) ?
O5 C13 C14 F6B . . . . 63.9(19) ?
O4 C13 C14 F6B . . . . -115.4(19) ?
O5 C13 C14 F5 . . . . -125.8(4) ?
O4 C13 C14 F5 . . . . 54.9(4) ?
O7 C15 C16 F2 . . . . 21.6(4) ?
O6 C15 C16 F2 . . . . -160.1(3) ?
O7 C15 C16 F3 . . . . -98.9(4) ?
O6 C15 C16 F3 . . . . 79.5(4) ?
O7 C15 C16 F1 . . . . 142.1(3) ?
O6 C15 C16 F1 . . . . -39.5(4) ?
O9 C17 C18 F9 . . . . 153.1(3) ?
O8 C17 C18 F9 . . . . -28.5(4) ?
O9 C17 C18 F8 . . . . -86.0(4) ?
O8 C17 C18 F8 . . . . 92.4(3) ?
O9 C17 C18 F7 . . . . 32.4(4) ?
O8 C17 C18 F7 . . . . -149.2(3) ?
O11 C19 C20 C21 . . . . 36.9(4) ?
C19 C20 C21 C22 . . . . -33.5(4) ?
C20 C21 C22 O11 . . . . 19.0(4) ?
C1 C2 N1 C4 . . . . 169.3(3) ?
C1 C2 N1 C3 . . . . -69.9(3) ?
C1 C2 N1 Cu2 . . . . 47.6(3) ?
O4 Cu2 N1 C4 . . . . 51.0(2) ?
O1 Cu2 N1 C4 . . . . -148.2(2) ?
O9 Cu2 N1 C4 . . . . -51.8(2) ?
O4 Cu2 N1 C2 . . . . 170.02(17) ?
O1 Cu2 N1 C2 . . . . -29.17(17) ?
O9 Cu2 N1 C2 . . . . 67.24(17) ?
O4 Cu2 N1 C3 . . . . -71.1(2) ?
O1 Cu2 N1 C3 . . . . 89.7(2) ?
O9 Cu2 N1 C3 . . . . -173.9(2) ?
C5 C6 N2 C7 . . . . 84.5(3) ?
C5 C6 N2 C8 . . . . -154.5(3) ?
C5 C6 N2 Cu3 . . . . -33.7(3) ?
O2 Cu3 N2 C7 . . . . -111.5(2) ?
O6 Cu3 N2 C7 . . . . 76.2(2) ?
O5 Cu3 N2 C7 . . . . -25.8(2) ?
O2 Cu3 N2 C8 . . . . 126.7(2) ?
O6 Cu3 N2 C8 . . . . -45.5(2) ?
O5 Cu3 N2 C8 . . . . -147.5(2) ?
O2 Cu3 N2 C6 . . . . 7.9(2) ?
O6 Cu3 N2 C6 . . . . -164.4(2) ?
O5 Cu3 N2 C6 . . . . 93.6(2) ?
C9 C10 N3 C12 . . . . 170.1(3) ?
C9 C10 N3 C11 . . . . -68.2(3) ?
C9 C10 N3 Cu4 . . . . 48.0(3) ?
O8 Cu4 N3 C12 . . . . 41.2(2) ?
O3 Cu4 N3 C12 . . . . -150.3(2) ?
O7 Cu4 N3 C12 . . . . -57.7(2) ?
O8 Cu4 N3 C11 . . . . -82.1(2) ?
O3 Cu4 N3 C11 . . . . 86.44(19) ?
O7 Cu4 N3 C11 . . . . 179.06(19) ?
O8 Cu4 N3 C10 . . . . 159.62(18) ?
O3 Cu4 N3 C10 . . . . -31.84(18) ?
O7 Cu4 N3 C10 . . . . 60.78(18) ?
C2 C1 O1 Cu1 . . . . 144.4(2) ?
C2 C1 O1 Cu2 . . . . 19.6(3) ?
O2 Cu1 O1 C1 . . . . -115.4(2) ?
O3 Cu1 O1 C1 . . . . 144.7(2) ?
Cl1 Cu1 O1 C1 . . . . 17.8(2) ?
O2 Cu1 O1 Cu2 . . . . 12.61(11) ?
O3 Cu1 O1 Cu2 . . . . -87.35(10) ?
Cl1 Cu1 O1 Cu2 . . . . 145.78(6) ?
O10 Cu2 O1 C1 . . . . -170.14(19) ?
O4 Cu2 O1 C1 . . . . 85.4(3) ?
N1 Cu2 O1 C1 . . . . 5.7(2) ?
O9 Cu2 O1 C1 . . . . -84.9(2) ?
O10 Cu2 O1 Cu1 . . . . 57.71(10) ?
O4 Cu2 O1 Cu1 . . . . -46.8(3) ?
N1 Cu2 O1 Cu1 . . . . -126.46(11) ?
O9 Cu2 O1 Cu1 . . . . 143.00(10) ?
C6 C5 O2 Cu3 . . . . -44.1(3) ?
C6 C5 O2 Cu1 . . . . 74.9(3) ?
O10 Cu3 O2 C5 . . . . -165.02(19) ?
N2 Cu3 O2 C5 . . . . 20.4(2) ?
O5 Cu3 O2 C5 . . . . -80.55(19) ?
O10 Cu3 O2 Cu1 . . . . 64.62(9) ?
N2 Cu3 O2 Cu1 . . . . -109.95(11) ?
O5 Cu3 O2 Cu1 . . . . 149.09(9) ?
O1 Cu1 O2 C5 . . . . 146.6(2) ?
O3 Cu1 O2 C5 . . . . -113.9(2) ?
Cl1 Cu1 O2 C5 . . . . 13.8(2) ?
O1 Cu1 O2 Cu3 . . . . -91.71(10) ?
O3 Cu1 O2 Cu3 . . . . 7.71(10) ?
Cl1 Cu1 O2 Cu3 . . . . 135.49(6) ?
C10 C9 O3 Cu1 . . . . 138.4(2) ?
C10 C9 O3 Cu4 . . . . 14.3(3) ?
O2 Cu1 O3 C9 . . . . 146.95(19) ?
O1 Cu1 O3 C9 . . . . -114.43(19) ?
Cl1 Cu1 O3 C9 . . . . 15.7(2) ?
O2 Cu1 O3 Cu4 . . . . -85.68(10) ?
O1 Cu1 O3 Cu4 . . . . 12.93(11) ?
Cl1 Cu1 O3 Cu4 . . . . 143.02(6) ?
O10 Cu4 O3 C9 . . . . -171.33(19) ?
O8 Cu4 O3 C9 . . . . 91.0(5) ?
N3 Cu4 O3 C9 . . . . 10.4(2) ?
O7 Cu4 O3 C9 . . . . -84.08(19) ?
O10 Cu4 O3 Cu1 . . . . 58.43(10) ?
O8 Cu4 O3 Cu1 . . . . -39.2(5) ?
N3 Cu4 O3 Cu1 . . . . -119.84(11) ?
O7 Cu4 O3 Cu1 . . . . 145.67(9) ?
O5 C13 O4 Cu2 . . . . 17.2(5) ?
C14 C13 O4 Cu2 . . . . -163.6(2) ?
O10 Cu2 O4 C13 . . . . -39.4(3) ?
O1 Cu2 O4 C13 . . . . 64.3(4) ?
N1 Cu2 O4 C13 . . . . 142.9(3) ?
O9 Cu2 O4 C13 . . . . -125.7(3) ?
O4 C13 O5 Cu3 . . . . -15.7(5) ?
C14 C13 O5 Cu3 . . . . 165.1(2) ?
O2 Cu3 O5 C13 . . . . -51.2(3) ?
O10 Cu3 O5 C13 . . . . 37.4(3) ?
O6 Cu3 O5 C13 . . . . 129.2(3) ?
N2 Cu3 O5 C13 . . . . -136.9(3) ?
O7 C15 O6 Cu3 . . . . 8.0(5) ?
C16 C15 O6 Cu3 . . . . -170.1(2) ?
O10 Cu3 O6 C15 . . . . -41.7(3) ?
N2 Cu3 O6 C15 . . . . 132.2(3) ?
O5 Cu3 O6 C15 . . . . -126.6(3) ?
O6 C15 O7 Cu4 . . . . -1.2(5) ?
C16 C15 O7 Cu4 . . . . 176.9(2) ?
O10 Cu4 O7 C15 . . . . 30.6(3) ?
O8 Cu4 O7 C15 . . . . 122.6(3) ?
O3 Cu4 O7 C15 . . . . -58.4(3) ?
N3 Cu4 O7 C15 . . . . -143.6(3) ?
O9 C17 O8 Cu4 . . . . -12.4(5) ?
C18 C17 O8 Cu4 . . . . 169.5(2) ?
O10 Cu4 O8 C17 . . . . -30.2(3) ?
O3 Cu4 O8 C17 . . . . 67.2(6) ?
N3 Cu4 O8 C17 . . . . 146.9(3) ?
O7 Cu4 O8 C17 . . . . -117.8(3) ?
O8 C17 O9 Cu2 . . . . 15.4(5) ?
C18 C17 O9 Cu2 . . . . -166.5(2) ?
O10 Cu2 O9 C17 . . . . 24.9(3) ?
O4 Cu2 O9 C17 . . . . 118.8(3) ?
O1 Cu2 O9 C17 . . . . -64.6(3) ?
N1 Cu2 O9 C17 . . . . -149.8(3) ?
O4 Cu2 O10 Cu4 . . . . -168.32(10) ?
O1 Cu2 O10 Cu4 . . . . 30.61(10) ?
O9 Cu2 O10 Cu4 . . . . -65.89(10) ?
O4 Cu2 O10 Cu3 . . . . 70.20(11) ?
O1 Cu2 O10 Cu3 . . . . -90.86(11) ?
O9 Cu2 O10 Cu3 . . . . 172.64(11) ?
O8 Cu4 O10 Cu2 . . . . 72.73(11) ?
O3 Cu4 O10 Cu2 . . . . -95.76(10) ?
O7 Cu4 O10 Cu2 . . . . 171.17(10) ?
O8 Cu4 O10 Cu3 . . . . -162.91(10) ?
O3 Cu4 O10 Cu3 . . . . 28.60(10) ?
O7 Cu4 O10 Cu3 . . . . -64.47(10) ?
O2 Cu3 O10 Cu2 . . . . 23.58(11) ?
O6 Cu3 O10 Cu2 . . . . -164.31(11) ?
O5 Cu3 O10 Cu2 . . . . -63.05(10) ?
O2 Cu3 O10 Cu4 . . . . -99.15(10) ?
O6 Cu3 O10 Cu4 . . . . 72.97(11) ?
O5 Cu3 O10 Cu4 . . . . 174.22(10) ?
C20 C19 O11 C22 . . . . -25.9(4) ?
C21 C22 O11 C19 . . . . 4.2(4) ?
